data_4024787
loop_
_publ_author_name
'Thomas E. Storr'
'Christoph G. Baumann'
'Robert J. Thatcher'
'Sara De Ornellas'
'Adrian C. Whitwood'
'Ian J. S. Fairlamb'

_publ_section_title
;
Pd(0)/Cu(I)-Mediated Direct Arylation of 2'-Deoxyadenosines: Mechanistic
Role of Cu(I) and Reactivity Comparisons with Related Purine Nucleosides
;
_journal_name_full 'Journal of Organic Chemistry'
_journal_page_first 5810
_journal_page_last 5821
_journal_paper_doi 10.1021/jo9012282
_journal_volume 74
_journal_year 2009
_chemical_formula_moiety 'C14 H28 N2 O4 Pd, 2(H2 O)'
_chemical_formula_sum 'C14 H32 N2 O6 Pd'
_chemical_formula_weight 430.82
_chemical_name_systematic
; 
 ? 
;
_space_group_IT_number 14
_symmetry_cell_setting monoclinic
_symmetry_space_group_name_Hall '-P 2ybc'
_symmetry_space_group_name_H-M 'P 1 21/c 1'
_atom_sites_solution_hydrogens geom
_atom_sites_solution_primary direct
_atom_sites_solution_secondary difmap
_audit_creation_method SHELXL-97
_cell_angle_alpha 90.00
_cell_angle_beta 103.5450(10)
_cell_angle_gamma 90.00
_cell_formula_units_Z 2
_cell_length_a 9.2539(7)
_cell_length_b 16.3981(12)
_cell_length_c 6.2253(5)
_cell_measurement_reflns_used 3236
_cell_measurement_temperature 110(2)
_cell_measurement_theta_max 27.90
_cell_measurement_theta_min 2.48
_cell_volume 918.39(12)
_computing_cell_refinement 'Bruker SMART'
_computing_data_collection 'Bruker SMART'
_computing_data_reduction 'Bruker SAINT'
_computing_molecular_graphics 'Bruker SHELXTL'
_computing_publication_material 'Bruker SHELXTL'
_computing_structure_refinement 'SHELXL-97 (Sheldrick, 1997)'
_computing_structure_solution 'SHELXS-97 (Sheldrick, 1997)'
_diffrn_ambient_temperature 110(2)
_diffrn_measured_fraction_theta_full 0.994
_diffrn_measured_fraction_theta_max 0.994
_diffrn_measurement_device_type 'CCD area detector'
_diffrn_measurement_method 'phi and omega scans'
_diffrn_radiation_monochromator graphite
_diffrn_radiation_source 'fine-focus sealed tube'
_diffrn_radiation_type MoK\a
_diffrn_radiation_wavelength 0.71073
_diffrn_reflns_av_R_equivalents 0.0316
_diffrn_reflns_av_sigmaI/netI 0.0298
_diffrn_reflns_limit_h_max 13
_diffrn_reflns_limit_h_min -12
_diffrn_reflns_limit_k_max 23
_diffrn_reflns_limit_k_min -23
_diffrn_reflns_limit_l_max 8
_diffrn_reflns_limit_l_min -8
_diffrn_reflns_number 10295
_diffrn_reflns_theta_full 30.00
_diffrn_reflns_theta_max 30.00
_diffrn_reflns_theta_min 2.26
_exptl_absorpt_coefficient_mu 1.040
_exptl_absorpt_correction_T_max 0.959
_exptl_absorpt_correction_T_min 0.789
_exptl_absorpt_correction_type multi-scan
_exptl_absorpt_process_details 'SADABS v2.10 (Sheldrick)'
_exptl_crystal_colour Pale
_exptl_crystal_density_diffrn 1.558
_exptl_crystal_density_method 'not measured'
_exptl_crystal_description Plate
_exptl_crystal_F_000 448
_exptl_crystal_size_max 0.26
_exptl_crystal_size_mid 0.17
_exptl_crystal_size_min 0.04
_refine_diff_density_max 0.623
_refine_diff_density_min -0.505
_refine_diff_density_rms 0.083
_refine_ls_extinction_method none
_refine_ls_goodness_of_fit_ref 1.071
_refine_ls_hydrogen_treatment mixed
_refine_ls_matrix_type full
_refine_ls_number_parameters 119
_refine_ls_number_reflns 2661
_refine_ls_number_restraints 0
_refine_ls_restrained_S_all 1.071
_refine_ls_R_factor_all 0.0393
_refine_ls_R_factor_gt 0.0285
_refine_ls_shift/su_max 0.000
_refine_ls_shift/su_mean 0.000
_refine_ls_structure_factor_coef Fsqd
_refine_ls_weighting_details 'calc w=1/[\s^2^(Fo^2^)+(0.0264P)^2^+0.4587P] where P=(Fo^2^+2Fc^2^)/3'
_refine_ls_weighting_scheme calc
_refine_ls_wR_factor_gt 0.0592
_refine_ls_wR_factor_ref 0.0626
_reflns_number_gt 2174
_reflns_number_total 2661
_reflns_threshold_expression >2sigma(I)
_cod_data_source_file jo9012282_si_002_7.cif
_cod_data_source_block ijf0912a
_cod_depositor_comments
;
The following automatic conversions were performed:
'_symmetry_cell_setting' value 'Monoclinic' changed to 'monoclinic'
according to '/home/saulius/struct/CIF-dictionaries/cif_core.dic'
dictionary named 'cif_core.dic' version 2.4.1 from
2010-06-29.

'_exptl_absorpt_correction_type' value 'Multi-scan' changed
to 'multi-scan' according to
'/home/saulius/struct/CIF-dictionaries/cif_core.dic' dictionary named
'cif_core.dic' version 2.4.1 from 2010-06-29.

Automatic conversion script
Id: cif_fix_enum 1527 2010-12-29 10:47:43Z saulius 
;
_cod_original_sg_symbol_H-M P2(1)/c
_cod_database_code 4024787

loop_
_symmetry_equiv_pos_as_xyz
'x, y, z'
'-x, y+1/2, -z+1/2'
'-x, -y, -z'
'x, -y-1/2, z-1/2'

loop_
_atom_site_label
_atom_site_type_symbol
_atom_site_fract_x
_atom_site_fract_y
_atom_site_fract_z
_atom_site_U_iso_or_equiv
_atom_site_adp_type
_atom_site_occupancy
_atom_site_symmetry_multiplicity
_atom_site_calc_flag
_atom_site_refinement_flags
_atom_site_disorder_assembly
_atom_site_disorder_group
C1 C 0.2221(2) 0.01765(12) 0.9276(3) 0.0182(4) Uani 1 1 d . . .
H1A H 0.2839 -0.0208 0.8652 0.022 Uiso 1 1 calc R . .
H1B H 0.1543 -0.0148 0.9956 0.022 Uiso 1 1 calc R . .
C2 C 0.3226(2) 0.06946(13) 1.1053(3) 0.0201(4) Uani 1 1 d . . .
H2A H 0.2608 0.1032 1.1807 0.024 Uiso 1 1 calc R . .
H2B H 0.3851 0.0333 1.2170 0.024 Uiso 1 1 calc R . .
C3 C 0.4222(2) 0.12468(13) 1.0052(3) 0.0196(4) Uani 1 1 d . . .
H3A H 0.4821 0.1600 1.1215 0.023 Uiso 1 1 calc R . .
H3B H 0.4911 0.0911 0.9424 0.023 Uiso 1 1 calc R . .
C4 C 0.3271(2) 0.17712(12) 0.8246(3) 0.0186(4) Uani 1 1 d . . .
H4A H 0.3922 0.2109 0.7549 0.022 Uiso 1 1 calc R . .
H4B H 0.2647 0.2142 0.8901 0.022 Uiso 1 1 calc R . .
C5 C 0.2282(2) 0.12382(12) 0.6502(3) 0.0160(4) Uani 1 1 d . . .
H5A H 0.1645 0.1592 0.5377 0.019 Uiso 1 1 calc R . .
H5B H 0.2913 0.0908 0.5753 0.019 Uiso 1 1 calc R . .
C6 C -0.2047(2) 0.12817(13) 0.5188(3) 0.0186(4) Uani 1 1 d . . .
C7 C -0.3332(2) 0.16515(14) 0.5960(4) 0.0253(5) Uani 1 1 d . . .
H7A H -0.3088 0.1674 0.7579 0.038 Uiso 1 1 calc R . .
H7B H -0.4222 0.1316 0.5442 0.038 Uiso 1 1 calc R . .
H7C H -0.3521 0.2204 0.5362 0.038 Uiso 1 1 calc R . .
N1 N 0.13218(18) 0.06849(10) 0.7456(3) 0.0146(3) Uani 1 1 d . . .
H1 H 0.078(3) 0.0957(15) 0.802(4) 0.022(6) Uiso 1 1 d . . .
O1 O -0.18300(15) 0.05233(9) 0.5631(2) 0.0190(3) Uani 1 1 d . . .
O2 O -0.12934(17) 0.16979(9) 0.4211(3) 0.0239(3) Uani 1 1 d . . .
Pd1 Pd 0.0000 0.0000 0.5000 0.01348(7) Uani 1 2 d S . .
O3 O 0.9815(2) 0.32846(12) 0.5281(3) 0.0279(4) Uani 1 1 d . . .
H3C H 0.953(3) 0.288(2) 0.485(5) 0.034(9) Uiso 1 1 d . . .
H3D H 0.955(4) 0.337(2) 0.638(6) 0.061(11) Uiso 1 1 d . . .

loop_
_atom_site_aniso_label
_atom_site_aniso_U_11
_atom_site_aniso_U_22
_atom_site_aniso_U_33
_atom_site_aniso_U_23
_atom_site_aniso_U_13
_atom_site_aniso_U_12
C1 0.0222(10) 0.0163(10) 0.0152(9) 0.0019(7) 0.0023(8) -0.0018(7)
C2 0.0238(10) 0.0215(10) 0.0140(9) 0.0001(8) 0.0024(8) -0.0012(8)
C3 0.0187(10) 0.0206(10) 0.0175(10) -0.0006(8) 0.0002(8) -0.0021(8)
C4 0.0197(10) 0.0155(9) 0.0193(10) -0.0001(8) 0.0018(8) -0.0034(8)
C5 0.0189(9) 0.0141(9) 0.0149(9) 0.0011(7) 0.0036(7) -0.0018(7)
C6 0.0193(10) 0.0203(10) 0.0145(9) -0.0033(7) 0.0005(8) 0.0006(8)
C7 0.0237(11) 0.0251(11) 0.0282(12) -0.0017(9) 0.0084(9) 0.0063(9)
N1 0.0157(8) 0.0135(8) 0.0155(8) -0.0010(6) 0.0052(6) 0.0004(6)
O1 0.0195(7) 0.0164(7) 0.0222(7) -0.0014(6) 0.0070(6) 0.0007(6)
O2 0.0311(8) 0.0175(7) 0.0265(8) 0.0041(6) 0.0133(7) 0.0042(6)
Pd1 0.01366(10) 0.01314(10) 0.01380(10) -0.00214(8) 0.00355(7) -0.00064(8)
O3 0.0389(10) 0.0228(9) 0.0253(10) -0.0027(7) 0.0140(8) -0.0081(8)

loop_
_atom_type_symbol
_atom_type_description
_atom_type_scat_dispersion_real
_atom_type_scat_dispersion_imag
_atom_type_scat_source
C C 0.0033 0.0016 'International Tables Vol C Tables 4.2.6.8 and 6.1.1.4'
H H 0.0000 0.0000 'International Tables Vol C Tables 4.2.6.8 and 6.1.1.4'
N N 0.0061 0.0033 'International Tables Vol C Tables 4.2.6.8 and 6.1.1.4'
O O 0.0106 0.0060 'International Tables Vol C Tables 4.2.6.8 and 6.1.1.4'
Pd Pd -0.9988 1.0072 'International Tables Vol C Tables 4.2.6.8 and 6.1.1.4'

loop_
_geom_angle_atom_site_label_1
_geom_angle_atom_site_label_2
_geom_angle_atom_site_label_3
_geom_angle
_geom_angle_site_symmetry_1
_geom_angle_site_symmetry_3
_geom_angle_publ_flag
N1 C1 C2 112.09(16) . . ?
N1 C1 H1A 109.2 . . ?
C2 C1 H1A 109.2 . . ?
N1 C1 H1B 109.2 . . ?
C2 C1 H1B 109.2 . . ?
H1A C1 H1B 107.9 . . ?
C3 C2 C1 110.99(16) . . ?
C3 C2 H2A 109.4 . . ?
C1 C2 H2A 109.4 . . ?
C3 C2 H2B 109.4 . . ?
C1 C2 H2B 109.4 . . ?
H2A C2 H2B 108.0 . . ?
C4 C3 C2 109.74(17) . . ?
C4 C3 H3A 109.7 . . ?
C2 C3 H3A 109.7 . . ?
C4 C3 H3B 109.7 . . ?
C2 C3 H3B 109.7 . . ?
H3A C3 H3B 108.2 . . ?
C3 C4 C5 110.48(17) . . ?
C3 C4 H4A 109.6 . . ?
C5 C4 H4A 109.6 . . ?
C3 C4 H4B 109.6 . . ?
C5 C4 H4B 109.6 . . ?
H4A C4 H4B 108.1 . . ?
N1 C5 C4 112.43(16) . . ?
N1 C5 H5A 109.1 . . ?
C4 C5 H5A 109.1 . . ?
N1 C5 H5B 109.1 . . ?
C4 C5 H5B 109.1 . . ?
H5A C5 H5B 107.9 . . ?
O2 C6 O1 124.43(19) . . ?
O2 C6 C7 120.89(19) . . ?
O1 C6 C7 114.67(18) . . ?
C6 C7 H7A 109.5 . . ?
C6 C7 H7B 109.5 . . ?
H7A C7 H7B 109.5 . . ?
C6 C7 H7C 109.5 . . ?
H7A C7 H7C 109.5 . . ?
H7B C7 H7C 109.5 . . ?
C5 N1 C1 111.41(15) . . ?
C5 N1 Pd1 110.09(12) . . ?
C1 N1 Pd1 112.85(12) . . ?
C5 N1 H1 109.0(18) . . ?
C1 N1 H1 105.8(17) . . ?
Pd1 N1 H1 107.4(17) . . ?
C6 O1 Pd1 117.92(13) . . ?
O1 Pd1 O1 180.0 . 3_556 ?
O1 Pd1 N1 90.18(6) . . ?
O1 Pd1 N1 89.82(6) 3_556 . ?
O1 Pd1 N1 89.82(6) . 3_556 ?
O1 Pd1 N1 90.18(6) 3_556 3_556 ?
N1 Pd1 N1 180.0 . 3_556 ?
H3C O3 H3D 109(3) . . ?

loop_
_geom_bond_atom_site_label_1
_geom_bond_atom_site_label_2
_geom_bond_distance
_geom_bond_site_symmetry_2
_geom_bond_publ_flag
C1 N1 1.493(3) . ?
C1 C2 1.527(3) . ?
C1 H1A 0.9900 . ?
C1 H1B 0.9900 . ?
C2 C3 1.525(3) . ?
C2 H2A 0.9900 . ?
C2 H2B 0.9900 . ?
C3 C4 1.521(3) . ?
C3 H3A 0.9900 . ?
C3 H3B 0.9900 . ?
C4 C5 1.522(3) . ?
C4 H4A 0.9900 . ?
C4 H4B 0.9900 . ?
C5 N1 1.487(2) . ?
C5 H5A 0.9900 . ?
C5 H5B 0.9900 . ?
C6 O2 1.233(3) . ?
C6 O1 1.280(2) . ?
C6 C7 1.510(3) . ?
C7 H7A 0.9800 . ?
C7 H7B 0.9800 . ?
C7 H7C 0.9800 . ?
N1 Pd1 2.0541(16) . ?
N1 H1 0.81(2) . ?
O1 Pd1 2.0175(14) . ?
Pd1 O1 2.0175(14) 3_556 ?
Pd1 N1 2.0541(16) 3_556 ?
O3 H3C 0.74(3) . ?
O3 H3D 0.79(4) . ?

loop_
_geom_hbond_atom_site_label_D
_geom_hbond_atom_site_label_H
_geom_hbond_atom_site_label_A
_geom_hbond_distance_DH
_geom_hbond_distance_HA
_geom_hbond_distance_DA
_geom_hbond_angle_DHA
_geom_hbond_site_symmetry_A
N1 H1 O3 0.81(2) 2.22(3) 3.007(2) 165(2) 4_466
O3 H3C O2 0.74(3) 2.09(3) 2.819(2) 169(3) 1_655
O3 H3C O2 0.74(3) 2.09(3) 2.819(2) 169(3) 1_655

loop_
_geom_torsion_atom_site_label_1
_geom_torsion_atom_site_label_2
_geom_torsion_atom_site_label_3
_geom_torsion_atom_site_label_4
_geom_torsion
_geom_torsion_site_symmetry_1
_geom_torsion_site_symmetry_2
_geom_torsion_site_symmetry_3
_geom_torsion_site_symmetry_4
_geom_torsion_publ_flag
N1 C1 C2 C3 -55.2(2) . . . . ?
C1 C2 C3 C4 56.0(2) . . . . ?
C2 C3 C4 C5 -56.4(2) . . . . ?
C3 C4 C5 N1 56.5(2) . . . . ?
C4 C5 N1 C1 -54.9(2) . . . . ?
C4 C5 N1 Pd1 179.14(13) . . . . ?
C2 C1 N1 C5 54.0(2) . . . . ?
C2 C1 N1 Pd1 178.44(13) . . . . ?
O2 C6 O1 Pd1 7.2(3) . . . . ?
C7 C6 O1 Pd1 -172.89(13) . . . . ?
C6 O1 Pd1 N1 67.63(14) . . . . ?
C6 O1 Pd1 N1 -112.37(14) . . . 3_556 ?
C5 N1 Pd1 O1 -116.85(13) . . . . ?
C1 N1 Pd1 O1 117.99(13) . . . . ?
C5 N1 Pd1 O1 63.15(13) . . . 3_556 ?
C1 N1 Pd1 O1 -62.01(13) . . . 3_556 ?
